data_2238694
loop_
_publ_author_name
'Wu, Zhaojun'
'Li, Yiqun'
'Zhou, Hua'
'Zhou, Meiyun'

_publ_section_title
;
 <i>N</i>-<i>p</i>-Tolyl-1,3-selenazolo[5,4-<i>b</i>]pyridin-2-amine
;
_journal_issue 10
_journal_name_full 'Acta Crystallographica Section E'
_journal_page_first o1497
_journal_paper_doi 10.1107/S1600536813023659
_journal_volume 69
_journal_year 2013
_chemical_formula_iupac 'C13 H11 N3 Se'
_chemical_formula_moiety 'C13 H11 N3 Se'
_chemical_formula_sum 'C13 H11 N3 Se'
_chemical_formula_weight 288.21
_chemical_name_systematic
;
<i>N</i>-<i>p</i>-Tolyl-1,3-selenazolo[5,4-<i>b</i>]pyridin-2-amine
;
_space_group_IT_number 61
_symmetry_cell_setting orthorhombic
_symmetry_space_group_name_Hall '-P 2ac 2ab'
_symmetry_space_group_name_H-M 'P b c a'
_atom_sites_solution_hydrogens geom
_atom_sites_solution_primary direct
_atom_sites_solution_secondary difmap
_audit_creation_method SHELXL-97
_cell_angle_alpha 90.00
_cell_angle_beta 90.00
_cell_angle_gamma 90.00
_cell_formula_units_Z 8
_cell_length_a 13.138(2)
_cell_length_b 10.0323(19)
_cell_length_c 17.838(3)
_cell_measurement_reflns_used 7867
_cell_measurement_temperature 153(2)
_cell_measurement_theta_max 61.87
_cell_measurement_theta_min 1.27
_cell_volume 2351.1(7)
_computing_cell_refinement 'CrysAlis PRO (Agilent, 2010)'
_computing_data_collection 'CrysAlis PRO (Agilent, 2010)'
_computing_data_reduction 'CrysAlis PRO (Agilent, 2010)'
_computing_molecular_graphics 'SHELXTL (Sheldrick, 2008)'
_computing_publication_material 'publCIF (Westrip, 2010) and <i>PLATON</i> (Spek, 2009)'
_computing_structure_refinement 'SHELXL97 (Sheldrick, 2008)'
_computing_structure_solution 'SHELXS97 (Sheldrick, 2008)'
_diffrn_ambient_temperature 153(2)
_diffrn_detector_area_resol_mean 16.0288
_diffrn_measured_fraction_theta_full 0.963
_diffrn_measured_fraction_theta_max 0.963
_diffrn_measurement_device_type 'Agilent Xcalibur Sapphire3 Gemini ultra'
_diffrn_measurement_method '\w scans'
_diffrn_radiation_monochromator graphite
_diffrn_radiation_source 'fine-focus sealed tube'
_diffrn_radiation_type CuK\a
_diffrn_radiation_wavelength 1.54178
_diffrn_reflns_av_R_equivalents 0.0644
_diffrn_reflns_av_sigmaI/netI 0.0496
_diffrn_reflns_limit_h_max 13
_diffrn_reflns_limit_h_min -15
_diffrn_reflns_limit_k_max 11
_diffrn_reflns_limit_k_min -11
_diffrn_reflns_limit_l_max 20
_diffrn_reflns_limit_l_min -13
_diffrn_reflns_number 5248
_diffrn_reflns_theta_full 63.60
_diffrn_reflns_theta_max 63.60
_diffrn_reflns_theta_min 6.00
_diffrn_standards_number 0
_exptl_absorpt_coefficient_mu 4.149
_exptl_absorpt_correction_T_max 0.4908
_exptl_absorpt_correction_T_min 0.3691
_exptl_absorpt_correction_type multi-scan
_exptl_absorpt_process_details '(CrysAlis PRO; Agilent, 2010)'
_exptl_crystal_colour yellow
_exptl_crystal_density_diffrn 1.628
_exptl_crystal_density_method 'not measured'
_exptl_crystal_description prism
_exptl_crystal_F_000 1152
_exptl_crystal_size_max 0.30
_exptl_crystal_size_mid 0.30
_exptl_crystal_size_min 0.20
_refine_diff_density_max 1.466
_refine_diff_density_min -2.492
_refine_ls_extinction_method none
_refine_ls_goodness_of_fit_ref 1.279
_refine_ls_hydrogen_treatment constr
_refine_ls_matrix_type full
_refine_ls_number_parameters 155
_refine_ls_number_reflns 1863
_refine_ls_number_restraints 0
_refine_ls_restrained_S_all 1.279
_refine_ls_R_factor_all 0.1245
_refine_ls_R_factor_gt 0.0939
_refine_ls_shift/su_max 0.000
_refine_ls_shift/su_mean 0.000
_refine_ls_structure_factor_coef Fsqd
_refine_ls_weighting_details 'calc w=1/[\s^2^(Fo^2^)+(0.0796P)^2^+53.5115P] where P=(Fo^2^+2Fc^2^)/3'
_refine_ls_weighting_scheme calc
_refine_ls_wR_factor_gt 0.2853
_refine_ls_wR_factor_ref 0.3141
_reflns_number_gt 1423
_reflns_number_total 1863
_reflns_threshold_expression I>2s\(I)
_cod_data_source_file zs2275.cif
_cod_data_source_block I
_cod_original_cell_volume 2351.2(7)
_cod_original_sg_symbol_H-M 'P b c a '
_cod_database_code 2238694

loop_
_symmetry_equiv_pos_as_xyz
'x, y, z'
'-x+1/2, -y, z+1/2'
'x+1/2, -y+1/2, -z'
'-x, y+1/2, -z+1/2'
'-x, -y, -z'
'x-1/2, y, -z-1/2'
'-x-1/2, y-1/2, z'
'x, -y-1/2, z-1/2'

loop_
_atom_site_type_symbol
_atom_site_label
_atom_site_fract_x
_atom_site_fract_y
_atom_site_fract_z
_atom_site_U_iso_or_equiv
_atom_site_adp_type
_atom_site_calc_flag
_atom_site_refinement_flags
_atom_site_occupancy
_atom_site_symmetry_multiplicity
C C2 0.1440(11) 0.5123(17) 0.1134(9) 0.058(4) Uani d . 1 1
H H2 0.1245 0.5846 0.0821 0.069 Uiso calc R 1 1
C C3 0.2452(11) 0.4817(14) 0.1192(8) 0.049(3) Uani d . 1 1
H H3 0.2937 0.5321 0.0917 0.058 Uiso calc R 1 1
C C4 0.2779(10) 0.3779(13) 0.1647(7) 0.042(3) Uani d . 1 1
H H4 0.3483 0.3586 0.1694 0.050 Uiso calc R 1 1
C C6 0.1034(9) 0.3460(16) 0.1916(7) 0.045(3) Uani d . 1 1
C C5 0.2051(9) 0.3016(13) 0.2038(7) 0.035(3) Uani d . 1 1
C C8 0.1441(10) 0.1537(15) 0.2778(7) 0.041(3) Uani d . 1 1
C C11 0.2188(10) -0.0164(13) 0.3649(7) 0.038(3) Uani d . 1 1
C C16 0.3195(10) 0.0139(14) 0.3591(8) 0.045(3) Uani d . 1 1
H H16 0.3399 0.0836 0.3263 0.054 Uiso calc R 1 1
C C15 0.3925(11) -0.0535(18) 0.3993(8) 0.059(4) Uani d . 1 1
H H15 0.4618 -0.0279 0.3942 0.071 Uiso calc R 1 1
C C14 0.3684(12) -0.1555(19) 0.4460(8) 0.058(4) Uani d . 1 1
C C13 0.2672(13) -0.189(2) 0.4510(8) 0.064(5) Uani d . 1 1
H H13 0.2482 -0.2601 0.4834 0.077 Uiso calc R 1 1
C C12 0.1923(12) -0.1245(16) 0.4116(7) 0.052(4) Uani d . 1 1
H H12 0.1234 -0.1523 0.4156 0.063 Uiso calc R 1 1
C C17 0.4499(16) -0.2322(19) 0.4884(9) 0.074(5) Uani d . 1 1
H H17A 0.4471 -0.3265 0.4742 0.110 Uiso calc R 1 1
H H17B 0.4380 -0.2236 0.5425 0.110 Uiso calc R 1 1
H H17C 0.5170 -0.1960 0.4760 0.110 Uiso calc R 1 1
N N1 0.0717(9) 0.4456(15) 0.1496(7) 0.058(4) Uani d . 1 1
N N9 0.2255(8) 0.1982(14) 0.2518(6) 0.049(3) Uani d . 1 1
N N10 0.1388(8) 0.0493(14) 0.3276(7) 0.054(3) Uani d . 1 1
H H10 0.0772 0.0197 0.3375 0.065 Uiso calc R 1 1
Se Se7 0.01740(10) 0.22670(19) 0.24564(9) 0.0504(7) Uani d . 1 1

loop_
_atom_site_aniso_label
_atom_site_aniso_U_11
_atom_site_aniso_U_22
_atom_site_aniso_U_33
_atom_site_aniso_U_12
_atom_site_aniso_U_13
_atom_site_aniso_U_23
C2 0.048(8) 0.060(10) 0.066(10) 0.007(8) -0.001(7) -0.012(8)
C3 0.053(8) 0.028(7) 0.065(9) 0.000(6) 0.001(7) 0.010(7)
C4 0.038(7) 0.035(8) 0.052(8) 0.001(6) 0.000(6) 0.015(6)
C6 0.028(6) 0.066(10) 0.041(7) -0.006(7) -0.001(5) -0.006(7)
C5 0.031(6) 0.032(7) 0.043(7) -0.006(5) 0.001(5) -0.007(6)
C8 0.036(7) 0.048(8) 0.040(7) 0.016(6) 0.002(6) -0.005(6)
C11 0.051(8) 0.032(7) 0.031(6) 0.006(6) 0.005(5) -0.003(6)
C16 0.040(7) 0.042(8) 0.052(8) 0.004(6) 0.005(6) 0.017(7)
C15 0.039(7) 0.082(13) 0.056(9) 0.003(8) 0.004(7) 0.004(9)
C14 0.060(9) 0.078(12) 0.036(7) 0.013(8) 0.001(6) 0.007(8)
C13 0.067(11) 0.084(14) 0.041(8) -0.006(9) 0.005(7) 0.017(9)
C12 0.055(9) 0.059(10) 0.043(7) -0.005(8) 0.004(7) -0.006(7)
C17 0.094(14) 0.066(12) 0.061(10) 0.011(10) -0.010(9) 0.007(9)
N1 0.036(6) 0.089(11) 0.048(7) 0.018(7) -0.007(5) 0.000(7)
N9 0.024(6) 0.082(10) 0.042(6) 0.005(5) 0.002(4) 0.012(6)
N10 0.025(5) 0.082(10) 0.054(7) -0.001(6) 0.001(5) -0.009(7)
Se7 0.0237(9) 0.0734(13) 0.0542(10) -0.0005(7) -0.0003(6) -0.0021(8)

loop_
_atom_type_symbol
_atom_type_description
_atom_type_scat_dispersion_real
_atom_type_scat_dispersion_imag
_atom_type_scat_source
C C 0.0181 0.0091 'International Tables Vol C Tables 4.2.6.8 and 6.1.1.4'
H H 0.0000 0.0000 'International Tables Vol C Tables 4.2.6.8 and 6.1.1.4'
N N 0.0311 0.0180 'International Tables Vol C Tables 4.2.6.8 and 6.1.1.4'
Se Se -0.7943 1.1372 'International Tables Vol C Tables 4.2.6.8 and 6.1.1.4'

loop_
_geom_angle_atom_site_label_1
_geom_angle_atom_site_label_2
_geom_angle_atom_site_label_3
_geom_angle
N1 C2 C3 123.0(16)
N1 C2 H2 118.5
C3 C2 H2 118.5
C2 C3 C4 120.8(14)
C2 C3 H3 119.6
C4 C3 H3 119.6
C3 C4 C5 119.2(12)
C3 C4 H4 120.4
C5 C4 H4 120.4
N1 C6 C5 128.4(12)
N1 C6 Se7 125.2(10)
C5 C6 Se7 106.4(10)
N9 C5 C4 126.0(11)
N9 C5 C6 121.0(11)
C4 C5 C6 113.0(12)
N9 C8 N10 123.7(12)
N9 C8 Se7 119.9(11)
N10 C8 Se7 116.3(9)
C16 C11 N10 125.7(12)
C16 C11 C12 117.2(13)
N10 C11 C12 117.1(12)
C11 C16 C15 121.8(13)
C11 C16 H16 119.1
C15 C16 H16 119.1
C14 C15 C16 121.9(14)
C14 C15 H15 119.1
C16 C15 H15 119.1
C15 C14 C13 116.8(15)
C15 C14 C17 121.6(15)
C13 C14 C17 121.6(16)
C12 C13 C14 123.0(16)
C12 C13 H13 118.5
C14 C13 H13 118.5
C13 C12 C11 119.3(14)
C13 C12 H12 120.4
C11 C12 H12 120.4
C14 C17 H17A 109.5
C14 C17 H17B 109.5
H17A C17 H17B 109.5
C14 C17 H17C 109.5
H17A C17 H17C 109.5
H17B C17 H17C 109.5
C6 N1 C2 115.7(12)
C8 N9 C5 109.6(11)
C8 N10 C11 128.7(11)
C8 N10 H10 115.7
C11 N10 H10 115.7
C8 Se7 C6 82.9(6)

loop_
_geom_bond_atom_site_label_1
_geom_bond_atom_site_label_2
_geom_bond_distance
C2 N1 1.33(2)
C2 C3 1.37(2)
C2 H2 0.9500
C3 C4 1.388(18)
C3 H3 0.9500
C4 C5 1.410(17)
C4 H4 0.9500
C6 N1 1.316(19)
C6 C5 1.425(18)
C6 Se7 1.907(14)
C5 N9 1.371(17)
C8 N9 1.248(17)
C8 N10 1.375(18)
C8 Se7 1.907(12)
C11 C16 1.362(19)
C11 N10 1.408(17)
C11 C12 1.41(2)
C16 C15 1.38(2)
C16 H16 0.9500
C15 C14 1.36(2)
C15 H15 0.9500
C14 C13 1.37(2)
C14 C17 1.52(2)
C13 C12 1.37(2)
C13 H13 0.9500
C12 H12 0.9500
C17 H17A 0.9800
C17 H17B 0.9800
C17 H17C 0.9800
N10 H10 0.8800

loop_
_geom_hbond_atom_site_label_D
_geom_hbond_atom_site_label_H
_geom_hbond_atom_site_label_A
_geom_hbond_site_symmetry_A
_geom_hbond_distance_DH
_geom_hbond_distance_HA
_geom_hbond_distance_DA
_geom_hbond_angle_DHA
N10 H10 N1 4_545 0.88 2.11 2.983(16) 175

loop_
_geom_torsion_atom_site_label_1
_geom_torsion_atom_site_label_2
_geom_torsion_atom_site_label_3
_geom_torsion_atom_site_label_4
_geom_torsion
N1 C2 C3 C4 -1(2)
C2 C3 C4 C5 2(2)
C3 C4 C5 N9 -178.7(13)
C3 C4 C5 C6 -1.3(18)
N1 C6 C5 N9 177.7(14)
Se7 C6 C5 N9 -4.7(15)
N1 C6 C5 C4 0(2)
Se7 C6 C5 C4 177.8(9)
N10 C11 C16 C15 178.2(14)
C12 C11 C16 C15 -3(2)
C11 C16 C15 C14 1(2)
C16 C15 C14 C13 0(2)
C16 C15 C14 C17 178.1(15)
C15 C14 C13 C12 0(3)
C17 C14 C13 C12 -177.8(15)
C14 C13 C12 C11 -2(3)
C16 C11 C12 C13 3(2)
N10 C11 C12 C13 -177.9(13)
C5 C6 N1 C2 1(2)
Se7 C6 N1 C2 -176.5(11)
C3 C2 N1 C6 -1(2)
N10 C8 N9 C5 179.9(12)
Se7 C8 N9 C5 2.3(17)
C4 C5 N9 C8 179.0(13)
C6 C5 N9 C8 1.8(18)
N9 C8 N10 C11 8(2)
Se7 C8 N10 C11 -174.5(11)
C16 C11 N10 C8 1(2)
C12 C11 N10 C8 -177.8(13)
N9 C8 Se7 C6 -4.1(12)
N10 C8 Se7 C6 178.1(11)
N1 C6 Se7 C8 -178.1(13)
C5 C6 Se7 C8 4.2(9)
